data_7023512
loop_
_publ_author_name
'Tohnai, Norimitsu'
'Sugino, Misa'
'Araki, Yusuke'
'Hatanaka, Keisuke'
'Hisaki, Ichiro'
'Miyata, Mikiji'

_publ_section_title
;
 A facile and versatile approach to efficient enhancement of solid-state
 luminescence by organic-inorganic hybrid salts.
;
_journal_issue 45
_journal_name_full 'Dalton transactions (Cambridge, England : 2003)'
_journal_page_first 15922
_journal_page_last 15926
_journal_paper_doi 10.1039/c3dt51422f
_journal_volume 42
_journal_year 2013
_chemical_formula_moiety 'C15 H17 Cl N O'
_chemical_formula_sum 'C15 H17 Cl N O'
_chemical_formula_weight 262.76
_space_group_IT_number 14
_symmetry_cell_setting monoclinic
_symmetry_Int_Tables_number 14
_symmetry_space_group_name_Hall '-P 2ybc'
_symmetry_space_group_name_H-M 'P 1 21/c 1'
_atom_sites_solution_hydrogens geom
_atom_sites_solution_primary direct
_atom_sites_solution_secondary difmap
_cell_angle_alpha 90.0000
_cell_angle_beta 90.1610(19)
_cell_angle_gamma 90.0000
_cell_formula_units_Z 4
_cell_length_a 5.71305(18)
_cell_length_b 9.0278(4)
_cell_length_c 26.9086(11)
_cell_measurement_reflns_used 3891
_cell_measurement_temperature 213
_cell_measurement_theta_max 67.50
_cell_measurement_theta_min 3.29
_cell_volume 1387.84(9)
_computing_cell_refinement 'RAPID AUTO'
_computing_data_collection 'RAPID AUTO (Rigaku, ????)'
_computing_data_reduction 'RAPID AUTO'
_computing_molecular_graphics 'CrystalStructure 4.0'
_computing_publication_material 'CrystalStructure 4.0 (Rigaku, 2010)'
_computing_structure_refinement 'SHELXL97 (Sheldrick, 2008)'
_computing_structure_solution 'SIR2004 (Burla, et al., 2005)'
_diffrn_ambient_temperature 213
_diffrn_detector_area_resol_mean 10.000
_diffrn_measured_fraction_theta_full 0.995
_diffrn_measured_fraction_theta_max 0.995
_diffrn_measurement_device_type 'Rigaku R-AXIS RAPID'
_diffrn_measurement_method \w
_diffrn_radiation_type 'Cu K\a'
_diffrn_radiation_wavelength 1.54187
_diffrn_reflns_av_R_equivalents 0.1490
_diffrn_reflns_limit_h_max 6
_diffrn_reflns_limit_h_min -6
_diffrn_reflns_limit_k_max 10
_diffrn_reflns_limit_k_min -10
_diffrn_reflns_limit_l_max 32
_diffrn_reflns_limit_l_min -32
_diffrn_reflns_number 14089
_diffrn_reflns_theta_full 68.10
_diffrn_reflns_theta_max 68.10
_diffrn_standards_number 0
_exptl_absorpt_coefficient_mu 2.328
_exptl_absorpt_correction_T_max 0.792
_exptl_absorpt_correction_T_min 0.312
_exptl_absorpt_correction_type multi-scan
_exptl_absorpt_process_details 'ABSCOR (Rigaku, 1995)'
_exptl_crystal_colour red
_exptl_crystal_density_diffrn 1.257
_exptl_crystal_density_method 'not measured'
_exptl_crystal_description platelet
_exptl_crystal_F_000 556.00
_exptl_crystal_size_max 0.500
_exptl_crystal_size_mid 0.300
_exptl_crystal_size_min 0.100
_refine_diff_density_max 0.630
_refine_diff_density_min -0.510
_refine_ls_extinction_method none
_refine_ls_goodness_of_fit_ref 1.079
_refine_ls_hydrogen_treatment constr
_refine_ls_number_parameters 163
_refine_ls_number_reflns 2516
_refine_ls_number_restraints 0
_refine_ls_R_factor_gt 0.1181
_refine_ls_shift/su_max 0.000
_refine_ls_structure_factor_coef Fsqd
_refine_ls_weighting_details 'w = 1/[\s^2^(Fo^2^)+(0.2000P)^2^+0.0000P] where P=(Fo^2^+2Fc^2^)/3'
_refine_ls_weighting_scheme calc
_refine_ls_wR_factor_ref 0.3949
_reflns_number_gt 1054
_reflns_number_total 2516
_reflns_threshold_expression F^2^>2.0\s(F^2^)
_cod_data_source_file c3dt51422f.txt
_cod_data_source_block 15BAPA_HCl_MeOH
_cod_database_code 7023512

loop_
_symmetry_equiv_pos_site_id
_symmetry_equiv_pos_as_xyz
1 +X,+Y,+Z
2 -X,1/2+Y,1/2-Z
3 -X,-Y,-Z
4 +X,1/2-Y,1/2+Z

loop_
_atom_site_label
_atom_site_type_symbol
_atom_site_fract_x
_atom_site_fract_y
_atom_site_fract_z
_atom_site_U_iso_or_equiv
_atom_site_adp_type
_atom_site_occupancy
_atom_site_symmetry_multiplicity
_atom_site_calc_flag
_atom_site_refinement_flags
Cl1 Cl 0.8071(3) 0.66143(19) 0.78187(7) 0.0988(9) Uani 1.0 4 d .
O1 O 0.5054(11) 0.8744(6) 0.7150(3) 0.120(2) Uani 1.0 4 d .
N1 N 0.6844(11) 0.3378(6) 0.6757(2) 0.0921(19) Uani 1.0 4 d .
C1 C 0.7943(11) 0.7446(6) 0.5155(3) 0.0742(17) Uani 1.0 4 d .
C2 C 0.9792(12) 0.7223(7) 0.4823(3) 0.0827(19) Uani 1.0 4 d .
C3 C 1.0123(12) 0.8177(7) 0.4417(3) 0.0773(18) Uani 1.0 4 d .
C4 C 0.8698(12) 0.9354(8) 0.4335(3) 0.0826(19) Uani 1.0 4 d .
C5 C 0.4607(12) 0.9084(7) 0.5421(3) 0.0793(19) Uani 1.0 4 d .
C6 C 0.6424(11) 0.8725(6) 0.5079(3) 0.0734(18) Uani 1.0 4 d .
C7 C 0.6800(12) 0.9662(6) 0.4661(3) 0.0740(17) Uani 1.0 4 d .
C8 C 0.7083(12) 0.4375(7) 0.6366(3) 0.0777(18) Uani 1.0 4 d .
C9 C 0.5323(12) 0.4573(7) 0.6020(3) 0.0831(19) Uani 1.0 4 d .
C10 C 0.5544(12) 0.5565(7) 0.5641(3) 0.0784(18) Uani 1.0 4 d .
C11 C 0.7565(12) 0.6423(7) 0.5581(3) 0.0719(17) Uani 1.0 4 d .
C12 C 0.9327(13) 0.6217(6) 0.5929(3) 0.0765(18) Uani 1.0 4 d .
C13 C 0.9119(11) 0.5221(7) 0.6317(3) 0.0788(19) Uani 1.0 4 d .
C14 C 0.6798(13) 0.9268(8) 0.6779(3) 0.105(3) Uani 1.0 4 d .
C15 C 0.3387(13) 0.7652(8) 0.6939(3) 0.099(3) Uani 1.0 4 d .
H1A H 0.5564 0.2864 0.6787 0.1105 Uiso 1.0 4 calc R
H1B H 0.7973 0.3269 0.6971 0.1105 Uiso 1.0 4 calc R
H13 H 1.0347 0.5113 0.6547 0.0946 Uiso 1.0 4 calc R
H12 H 1.0711 0.6775 0.5901 0.0918 Uiso 1.0 4 calc R
H10 H 0.4303 0.5677 0.5414 0.0940 Uiso 1.0 4 calc R
H9 H 0.3943 0.4012 0.6047 0.0997 Uiso 1.0 4 calc R
H2 H 1.0824 0.6426 0.4872 0.0993 Uiso 1.0 4 calc R
H3 H 1.1364 0.7995 0.4197 0.0928 Uiso 1.0 4 calc R
H4 H 0.8965 0.9972 0.4060 0.0991 Uiso 1.0 4 calc R
H5 H 0.4350 0.8482 0.5700 0.0951 Uiso 1.0 4 calc R
H14A H 0.7771 0.8444 0.6676 0.1258 Uiso 1.0 4 calc R
H14B H 0.7773 1.0030 0.6928 0.1258 Uiso 1.0 4 calc R
H14C H 0.5987 0.9672 0.6492 0.1258 Uiso 1.0 4 calc R
H15A H 0.4246 0.6805 0.6812 0.1187 Uiso 1.0 4 calc R
H15B H 0.2511 0.8107 0.6670 0.1187 Uiso 1.0 4 calc R
H15C H 0.2314 0.7327 0.7195 0.1187 Uiso 1.0 4 calc R

loop_
_atom_site_aniso_label
_atom_site_aniso_U_11
_atom_site_aniso_U_22
_atom_site_aniso_U_33
_atom_site_aniso_U_12
_atom_site_aniso_U_13
_atom_site_aniso_U_23
Cl1 0.0876(16) 0.0917(14) 0.1170(18) 0.0004(9) -0.0074(12) 0.0058(10)
O1 0.130(5) 0.109(4) 0.121(5) -0.018(4) -0.014(4) -0.011(4)
N1 0.096(5) 0.087(4) 0.094(5) -0.003(3) -0.012(4) 0.015(4)
C1 0.073(5) 0.065(4) 0.085(5) 0.004(4) -0.011(4) 0.003(3)
C2 0.070(5) 0.077(4) 0.101(6) 0.007(4) 0.004(4) -0.004(4)
C3 0.069(5) 0.078(4) 0.085(5) 0.003(4) 0.001(4) -0.000(4)
C4 0.084(5) 0.071(4) 0.093(5) 0.004(4) -0.004(4) 0.006(4)
C5 0.080(5) 0.069(4) 0.089(5) 0.003(4) 0.001(4) -0.005(4)
C6 0.079(5) 0.063(4) 0.078(5) 0.009(3) -0.012(4) -0.005(3)
C7 0.079(5) 0.065(4) 0.078(4) 0.003(3) 0.004(4) 0.005(4)
C8 0.078(5) 0.071(4) 0.084(5) 0.005(4) -0.005(4) -0.001(4)
C9 0.074(5) 0.070(4) 0.106(6) -0.013(4) -0.006(4) -0.002(4)
C10 0.080(5) 0.069(4) 0.086(5) 0.002(4) -0.007(4) -0.000(4)
C11 0.077(5) 0.066(4) 0.073(5) 0.002(3) -0.001(4) 0.007(3)
C12 0.090(5) 0.060(4) 0.080(5) 0.006(3) -0.013(4) 0.001(3)
C13 0.072(5) 0.072(4) 0.092(5) 0.005(4) -0.012(4) -0.006(4)
C14 0.091(6) 0.094(5) 0.130(7) -0.003(5) 0.015(5) -0.005(5)
C15 0.088(6) 0.093(5) 0.115(6) -0.012(4) -0.011(5) -0.015(5)

loop_
_atom_type_symbol
_atom_type_description
_atom_type_scat_dispersion_real
_atom_type_scat_dispersion_imag
_atom_type_scat_source
C C 0.018 0.009
;
International Tables for Crystallography
(1992, Vol. C, Tables 4.2.6.8 and 6.1.1.4)
;
H H 0.000 0.000
;
International Tables for Crystallography
(1992, Vol. C, Table 6.1.1.4)
;
N N 0.031 0.018
;
International Tables for Crystallography
(1992, Vol. C, Tables 4.2.6.8 and 6.1.1.4)
;
O O 0.049 0.032
;
International Tables for Crystallography
(1992, Vol. C, Tables 4.2.6.8 and 6.1.1.4)
;
Cl Cl 0.364 0.702
;
International Tables for Crystallography
(1992, Vol. C, Tables 4.2.6.8 and 6.1.1.4)
;

loop_
_geom_angle_atom_site_label_1
_geom_angle_atom_site_label_2
_geom_angle_atom_site_label_3
_geom_angle
_geom_angle_publ_flag
_geom_angle_site_symmetry_1
_geom_angle_site_symmetry_3
C14 O1 C15 112.6(6) yes . .
C2 C1 C6 118.3(6) yes . .
C2 C1 C11 120.9(6) yes . .
C6 C1 C11 120.7(6) yes . .
C1 C2 C3 120.8(6) yes . .
C2 C3 C4 121.7(7) yes . .
C3 C4 C7 120.7(6) yes . .
C6 C5 C7 119.9(6) yes . 3_676
C1 C6 C5 121.6(6) yes . .
C1 C6 C7 119.3(6) yes . .
C5 C6 C7 119.1(6) yes . .
C4 C7 C5 119.8(6) yes . 3_676
C4 C7 C6 119.2(6) yes . .
C5 C7 C6 121.0(6) yes 3_676 .
N1 C8 C9 121.4(6) yes . .
N1 C8 C13 120.6(6) yes . .
C9 C8 C13 118.0(6) yes . .
C8 C9 C10 121.4(6) yes . .
C9 C10 C11 121.8(6) yes . .
C1 C11 C10 123.6(6) yes . .
C1 C11 C12 119.9(6) yes . .
C10 C11 C12 116.4(6) yes . .
C11 C12 C13 122.2(6) yes . .
C8 C13 C12 120.0(6) yes . .
C8 N1 H1A 119.998 no . .
C8 N1 H1B 120.001 no . .
H1A N1 H1B 120.001 no . .
C1 C2 H2 119.600 no . .
C3 C2 H2 119.603 no . .
C2 C3 H3 119.141 no . .
C4 C3 H3 119.166 no . .
C3 C4 H4 119.667 no . .
C7 C4 H4 119.680 no . .
C6 C5 H5 120.038 no . .
C7 C5 H5 120.040 no 3_676 .
C8 C9 H9 119.297 no . .
C10 C9 H9 119.300 no . .
C9 C10 H10 119.085 no . .
C11 C10 H10 119.086 no . .
C11 C12 H12 118.877 no . .
C13 C12 H12 118.878 no . .
C8 C13 H13 119.979 no . .
C12 C13 H13 119.989 no . .
O1 C14 H14A 109.481 no . .
O1 C14 H14B 109.483 no . .
O1 C14 H14C 109.473 no . .
H14A C14 H14B 109.468 no . .
H14A C14 H14C 109.456 no . .
H14B C14 H14C 109.465 no . .
O1 C15 H15A 109.472 no . .
O1 C15 H15B 109.469 no . .
O1 C15 H15C 109.471 no . .
H15A C15 H15B 109.473 no . .
H15A C15 H15C 109.474 no . .
H15B C15 H15C 109.469 no . .

loop_
_geom_bond_atom_site_label_1
_geom_bond_atom_site_label_2
_geom_bond_distance
_geom_bond_publ_flag
_geom_bond_site_symmetry_2
O1 C14 1.490(10) yes .
O1 C15 1.484(10) yes .
N1 C8 1.391(9) yes .
C1 C2 1.400(10) yes .
C1 C6 1.458(9) yes .
C1 C11 1.488(9) yes .
C2 C3 1.403(10) yes .
C3 C4 1.356(9) yes .
C4 C7 1.425(10) yes .
C5 C6 1.426(9) yes .
C5 C7 1.406(9) yes 3_676
C6 C7 1.424(9) yes .
C8 C9 1.379(10) yes .
C8 C13 1.398(9) yes .
C9 C10 1.365(10) yes .
C10 C11 1.400(9) yes .
C11 C12 1.387(10) yes .
C12 C13 1.382(9) yes .
N1 H1A 0.870 no .
N1 H1B 0.870 no .
C2 H2 0.940 no .
C3 H3 0.940 no .
C4 H4 0.940 no .
C5 H5 0.940 no .
C9 H9 0.940 no .
C10 H10 0.940 no .
C12 H12 0.940 no .
C13 H13 0.940 no .
C14 H14A 0.970 no .
C14 H14B 0.970 no .
C14 H14C 0.970 no .
C15 H15A 0.970 no .
C15 H15B 0.970 no .
C15 H15C 0.970 no .

loop_
_geom_contact_atom_site_label_1
_geom_contact_atom_site_label_2
_geom_contact_distance
_geom_contact_publ_flag
_geom_contact_site_symmetry_2
C1 C4 2.833(9) no .
C2 C7 2.820(9) no .
C2 C12 3.125(10) no .
C3 C6 2.812(10) no .
C5 C5 2.841(9) no 3_676
C5 C10 3.275(9) no .
C5 C11 2.968(9) no .
C6 C6 2.851(9) no 3_676
C6 C10 3.268(9) no .
C7 C7 2.819(9) no 3_676
C8 C11 2.822(9) no .
C9 C12 2.739(10) no .
C10 C13 2.749(9) no .
Cl1 O1 3.144(6) no .
Cl1 O1 3.148(6) no 2_646
Cl1 N1 3.427(7) no 2_656
Cl1 N1 3.502(7) no 2_756
O1 Cl1 3.144(6) no .
O1 Cl1 3.148(6) no 2_656
O1 N1 3.155(9) no 2_656
N1 Cl1 3.427(7) no 2_646
N1 Cl1 3.502(7) no 2_746
N1 O1 3.155(9) no 2_646
N1 C15 3.575(10) no 2_646
C2 C5 3.599(9) no 1_655
C3 C8 3.509(9) no 3_766
C5 C2 3.599(9) no 1_455
C8 C3 3.509(9) no 3_766
C15 N1 3.575(10) no 2_656
N1 H13 2.6042 no .
N1 H9 2.5893 no .
C1 H12 2.6241 no .
C1 H10 2.7141 no .
C1 H3 3.2771 no .
C1 H5 2.6948 no .
C2 H12 2.9757 no .
C2 H4 3.2547 no .
C4 H2 3.2472 no .
C4 H5 2.6187 no 3_676
C5 H10 3.0807 no .
C5 H4 2.6197 no 3_676
C6 H10 3.1397 no .
C6 H2 3.3085 no .
C6 H4 3.3052 no .
C6 H5 3.3088 no 3_676
C7 H3 3.2624 no .
C7 H5 3.3071 no .
C8 H12 3.2507 no .
C8 H10 3.2326 no .
C9 H1A 2.5786 no .
C9 H1B 3.1937 no .
C9 H13 3.2344 no .
C10 H12 3.2227 no .
C10 H5 2.7246 no .
C11 H13 3.2659 no .
C11 H9 3.2570 no .
C11 H2 2.6688 no .
C11 H5 2.6337 no .
C12 H10 3.2219 no .
C12 H2 2.9791 no .
C12 H5 3.5545 no .
C13 H1A 3.2045 no .
C13 H1B 2.5771 no .
C13 H9 3.2331 no .
C14 H15A 2.6602 no .
C14 H15B 2.6794 no .
C14 H15C 3.3017 no .
C15 H14A 2.7006 no .
C15 H14B 3.2998 no .
C15 H14C 2.6426 no .
H1A H13 3.4660 no .
H1A H9 2.4259 no .
H1B H13 2.4328 no .
H1B H9 3.4504 no .
H13 H12 2.3060 no .
H12 H2 2.7882 no .
H10 H9 2.2818 no .
H10 H5 2.6477 no .
H2 H3 2.3255 no .
H3 H4 2.2797 no .
H4 H5 2.4411 no 3_676
H14A H15A 2.5261 no .
H14A H15B 3.0202 no .
H14A H15C 3.5653 no .
H14B H15A 3.5532 no .
H14B H15B 3.5379 no .
H14C H15A 2.9035 no .
H14C H15B 2.4840 no .
H14C H15C 3.5328 no .
Cl1 H1A 2.5932 no 2_656
Cl1 H1B 2.7662 no 2_756
Cl1 H14A 3.4940 no .
Cl1 H14B 2.8534 no 2_746
Cl1 H14C 3.4510 no 2_646
Cl1 H15A 3.4791 no .
Cl1 H15B 3.4686 no 2_646
Cl1 H15C 3.0214 no 1_655
O1 H1A 2.9909 no 2_656
O1 H1B 2.9647 no 2_656
N1 H3 3.0298 no 3_766
N1 H14B 3.1031 no 1_545
N1 H14C 3.4552 no 1_545
N1 H15A 3.4350 no .
N1 H15C 3.0129 no 2_646
C1 H10 3.4521 no 3_666
C1 H2 3.5660 no 3_766
C2 H10 3.3314 no 1_655
C2 H10 3.5669 no 3_666
C2 H9 3.3526 no 3_666
C2 H2 3.4137 no 3_766
C3 H9 3.2923 no 3_666
C4 H12 3.5685 no 3_776
C4 H9 3.5431 no 3_666
C4 H14C 3.5859 no 3_676
C5 H12 3.3148 no 1_455
C5 H2 3.5483 no 1_455
C5 H14C 3.0343 no .
C7 H14C 3.5362 no 3_676
C8 H3 2.7685 no 3_766
C8 H15A 2.9824 no .
C9 H13 3.2178 no 1_455
C9 H12 3.3157 no 1_455
C9 H2 3.3839 no 3_766
C9 H3 3.0501 no 3_766
C9 H15A 2.9985 no .
C10 H12 3.0522 no 1_455
C10 H10 3.0520 no 3_666
C10 H2 3.4814 no 1_455
C10 H2 3.0753 no 3_766
C10 H15A 3.4282 no .
C11 H10 3.4455 no 3_666
C11 H2 2.9916 no 3_766
C11 H14A 3.4681 no .
C12 H10 3.2045 no 1_655
C12 H9 3.3187 no 1_655
C12 H2 3.2171 no 3_766
C12 H4 3.5754 no 3_776
C12 H5 3.5781 no 1_655
C12 H14A 2.9794 no .
C12 H15B 3.1890 no 1_655
C13 H9 3.0540 no 1_655
C13 H2 3.5276 no 3_766
C13 H3 3.2269 no 3_766
C13 H14A 3.1614 no .
C13 H15A 3.4051 no .
C13 H15A 3.5187 no 1_655
C13 H15B 3.3818 no 1_655
C13 H15C 3.5373 no 1_655
C14 H1A 3.3220 no 1_565
C14 H4 3.3844 no 3_776
C14 H5 3.2963 no .
C14 H15B 3.4413 no 1_655
C15 H1A 3.4859 no 2_656
C15 H1B 3.0882 no 2_656
C15 H13 3.0609 no 1_455
C15 H12 3.2762 no 1_455
C15 H5 3.4606 no .
C15 H14A 3.3604 no 1_455
H1A Cl1 2.5932 no 2_646
H1A O1 2.9909 no 2_646
H1A C14 3.3220 no 1_545
H1A C15 3.4859 no 2_646
H1A H3 3.2723 no 3_766
H1A H14B 2.8774 no 1_545
H1A H14C 2.9984 no 1_545
H1A H15C 3.0316 no 2_646
H1B Cl1 2.7662 no 2_746
H1B O1 2.9647 no 2_646
H1B C15 3.0882 no 2_646
H1B H3 3.3651 no 3_766
H1B H14B 2.9288 no 1_545
H1B H15C 2.4050 no 2_646
H13 C9 3.2178 no 1_655
H13 C15 3.0609 no 1_655
H13 H9 2.6531 no 1_655
H13 H3 3.5807 no 3_766
H13 H14A 3.3660 no .
H13 H15A 2.7925 no 1_655
H13 H15B 2.9907 no 1_655
H13 H15C 2.8794 no 1_655
H12 C4 3.5685 no 3_776
H12 C5 3.3148 no 1_655
H12 C9 3.3157 no 1_655
H12 C10 3.0522 no 1_655
H12 C15 3.2762 no 1_655
H12 H10 2.6329 no 1_655
H12 H9 3.1273 no 1_655
H12 H4 2.9444 no 3_776
H12 H5 2.6452 no 1_655
H12 H14A 3.0753 no .
H12 H15A 3.1723 no 1_655
H12 H15B 2.6022 no 1_655
H10 C1 3.4521 no 3_666
H10 C2 3.3314 no 1_455
H10 C2 3.5669 no 3_666
H10 C10 3.0520 no 3_666
H10 C11 3.4455 no 3_666
H10 C12 3.2045 no 1_455
H10 H12 2.6329 no 1_455
H10 H10 2.6623 no 3_666
H10 H2 2.5524 no 1_455
H10 H2 3.5724 no 3_666
H10 H2 3.4573 no 3_766
H9 C2 3.3526 no 3_666
H9 C3 3.2923 no 3_666
H9 C4 3.5431 no 3_666
H9 C12 3.3187 no 1_455
H9 C13 3.0540 no 1_455
H9 H13 2.6531 no 1_455
H9 H12 3.1273 no 1_455
H9 H3 3.5904 no 3_666
H9 H3 3.3031 no 3_766
H9 H15A 3.2608 no .
H2 C1 3.5660 no 3_766
H2 C2 3.4137 no 3_766
H2 C5 3.5483 no 1_655
H2 C9 3.3839 no 3_766
H2 C10 3.4814 no 1_655
H2 C10 3.0753 no 3_766
H2 C11 2.9916 no 3_766
H2 C12 3.2171 no 3_766
H2 C13 3.5276 no 3_766
H2 H10 2.5524 no 1_655
H2 H10 3.5724 no 3_666
H2 H10 3.4573 no 3_766
H2 H2 2.8272 no 3_766
H2 H5 3.5280 no 1_655
H3 N1 3.0298 no 3_766
H3 C8 2.7685 no 3_766
H3 C9 3.0501 no 3_766
H3 C13 3.2269 no 3_766
H3 H1A 3.2723 no 3_766
H3 H1B 3.3651 no 3_766
H3 H13 3.5807 no 3_766
H3 H9 3.5904 no 3_666
H3 H9 3.3031 no 3_766
H3 H14B 3.5472 no 3_776
H3 H14C 3.1909 no 3_776
H4 C12 3.5754 no 3_776
H4 C14 3.3844 no 3_776
H4 H12 2.9444 no 3_776
H4 H14A 3.0756 no 3_776
H4 H14B 3.2492 no 3_776
H4 H14C 3.2081 no 3_676
H4 H14C 3.2634 no 3_776
H4 H15B 2.7494 no 3_676
H5 C12 3.5781 no 1_455
H5 C14 3.2963 no .
H5 C15 3.4606 no .
H5 H12 2.6452 no 1_455
H5 H2 3.5280 no 1_455
H5 H14A 3.2686 no .
H5 H14C 2.5613 no .
H5 H15A 3.3537 no .
H5 H15B 2.8351 no .
H14A Cl1 3.4940 no .
H14A C11 3.4681 no .
H14A C12 2.9794 no .
H14A C13 3.1614 no .
H14A C15 3.3604 no 1_655
H14A H13 3.3660 no .
H14A H12 3.0753 no .
H14A H4 3.0756 no 3_776
H14A H5 3.2686 no .
H14A H15B 2.7252 no 1_655
H14A H15C 3.1120 no 1_655
H14B Cl1 2.8534 no 2_756
H14B N1 3.1031 no 1_565
H14B H1A 2.8774 no 1_565
H14B H1B 2.9288 no 1_565
H14B H3 3.5472 no 3_776
H14B H4 3.2492 no 3_776
H14B H15B 3.2913 no 1_655
H14B H15C 3.1426 no 2_656
H14C Cl1 3.4510 no 2_656
H14C N1 3.4552 no 1_565
H14C C4 3.5859 no 3_676
H14C C5 3.0343 no .
H14C C7 3.5362 no 3_676
H14C H1A 2.9984 no 1_565
H14C H3 3.1909 no 3_776
H14C H4 3.2081 no 3_676
H14C H4 3.2634 no 3_776
H14C H5 2.5613 no .
H15A Cl1 3.4791 no .
H15A N1 3.4350 no .
H15A C8 2.9824 no .
H15A C9 2.9985 no .
H15A C10 3.4282 no .
H15A C13 3.5187 no 1_455
H15A C13 3.4051 no .
H15A H13 2.7925 no 1_455
H15A H12 3.1723 no 1_455
H15A H9 3.2608 no .
H15A H5 3.3537 no .
H15B Cl1 3.4686 no 2_656
H15B C12 3.1890 no 1_455
H15B C13 3.3818 no 1_455
H15B C14 3.4413 no 1_455
H15B H13 2.9907 no 1_455
H15B H12 2.6022 no 1_455
H15B H4 2.7494 no 3_676
H15B H5 2.8351 no .
H15B H14A 2.7252 no 1_455
H15B H14B 3.2913 no 1_455
H15C Cl1 3.0214 no 1_455
H15C N1 3.0129 no 2_656
H15C C13 3.5373 no 1_455
H15C H1A 3.0316 no 2_656
H15C H1B 2.4050 no 2_656
H15C H13 2.8794 no 1_455
H15C H14A 3.1120 no 1_455
H15C H14B 3.1426 no 2_646

loop_
_geom_torsion_atom_site_label_1
_geom_torsion_atom_site_label_2
_geom_torsion_atom_site_label_3
_geom_torsion_atom_site_label_4
_geom_torsion
_geom_torsion_publ_flag
_geom_torsion_site_symmetry_1
_geom_torsion_site_symmetry_3
_geom_torsion_site_symmetry_4
C2 C1 C6 C5 -175.6(5) no . . .
C2 C1 C6 C7 2.8(9) no . . .
C6 C1 C2 C3 -2.3(9) no . . .
C2 C1 C11 C10 -117.9(7) no . . .
C2 C1 C11 C12 58.3(8) no . . .
C11 C1 C2 C3 179.0(5) no . . .
C6 C1 C11 C10 63.5(8) no . . .
C6 C1 C11 C12 -120.3(6) no . . .
C11 C1 C6 C5 3.1(9) no . . .
C11 C1 C6 C7 -178.5(5) no . . .
C1 C2 C3 C4 1.0(10) no . . .
C2 C3 C4 C7 -0.0(10) no . . .
C3 C4 C7 C5 177.8(6) no . . 3_676
C3 C4 C7 C6 0.6(10) no . . .
C6 C5 C7 C4 176.4(5) no . 3_676 3_676
C6 C5 C7 C6 -0.8(9) no . 3_676 3_676
C7 C5 C6 C1 179.1(5) no 3_676 . .
C7 C5 C6 C7 0.7(9) no 3_676 . .
C1 C6 C7 C4 -2.0(9) no . . .
C1 C6 C7 C5 -179.2(5) no . . 3_676
C5 C6 C7 C4 176.5(5) no . . .
C5 C6 C7 C5 -0.7(9) no . . 3_676
N1 C8 C9 C10 179.1(6) no . . .
N1 C8 C13 C12 -179.4(5) no . . .
C9 C8 C13 C12 -0.2(9) no . . .
C13 C8 C9 C10 -0.2(9) no . . .
C8 C9 C10 C11 0.5(10) no . . .
C9 C10 C11 C1 175.9(6) no . . .
C9 C10 C11 C12 -0.4(9) no . . .
C1 C11 C12 C13 -176.4(5) no . . .
C10 C11 C12 C13 0.1(9) no . . .
C11 C12 C13 C8 0.2(9) no . . .
